data_4106301
loop_
_publ_author_name
'Tao Wu'
'Xianhui Bu'
'Xiang Zhao'
'Ripsime Khazhakyan'
'Pingyun Feng'

_publ_section_title
;
 Phase Selection and Site-Selective Distribution by Tin and Sulfur in
 Supertetrahedral Zinc Gallium Selenides
;
_journal_name_full 'Journal of the American Chemical Society'
_journal_page_first 9616
_journal_page_last 9625
_journal_paper_doi 10.1021/ja203143q
_journal_volume 133
_journal_year 2011
_chemical_formula_sum 'Ga12.93 S5.01 Se28.13 Sn3.07 Zn4'
_chemical_formula_weight 3908.89
_chemical_name_systematic
; 
 ? 
;
_space_group_IT_number 142
_symmetry_cell_setting tetragonal
_symmetry_space_group_name_Hall '-I 4bd 2c'
_symmetry_space_group_name_H-M 'I 41/a c d :2'
_atom_sites_solution_hydrogens none
_atom_sites_solution_primary direct
_atom_sites_solution_secondary difmap
_audit_creation_method SHELXL-97
_cell_angle_alpha 90.00
_cell_angle_beta 90.00
_cell_angle_gamma 90.00
_cell_formula_units_Z 8
_cell_length_a 24.1157(2)
_cell_length_b 24.1157(2)
_cell_length_c 41.9575(6)
_cell_measurement_reflns_used 250
_cell_measurement_temperature 150(2)
_cell_measurement_theta_max 18
_cell_measurement_theta_min 3.2
_cell_volume 24401.1(5)
_computing_structure_refinement 'SHELXL-97 (Sheldrick, 1997)'
_computing_structure_solution 'SHELXS-97 (Sheldrick, 1990)'
_diffrn_ambient_temperature 150(2)
_diffrn_measured_fraction_theta_full 1.000
_diffrn_measured_fraction_theta_max 1.000
_diffrn_measurement_device_type 'Bruker Apex2'
_diffrn_measurement_method '\w scan'
_diffrn_radiation_monochromator graphite
_diffrn_radiation_source 'fine-focus sealed tube'
_diffrn_radiation_type MoK\a
_diffrn_radiation_wavelength 0.71073
_diffrn_reflns_av_R_equivalents 0.0811
_diffrn_reflns_av_sigmaI/netI 0.0265
_diffrn_reflns_limit_h_max 23
_diffrn_reflns_limit_h_min -23
_diffrn_reflns_limit_k_max 23
_diffrn_reflns_limit_k_min -22
_diffrn_reflns_limit_l_max 40
_diffrn_reflns_limit_l_min -40
_diffrn_reflns_number 75295
_diffrn_reflns_theta_full 20.00
_diffrn_reflns_theta_max 20.00
_diffrn_reflns_theta_min 1.54
_exptl_absorpt_coefficient_mu 12.669
_exptl_absorpt_correction_type none
_exptl_absorpt_process_details none
_exptl_crystal_colour yellow
_exptl_crystal_density_diffrn 2.128
_exptl_crystal_density_meas ?
_exptl_crystal_description octahedral
_exptl_crystal_F_000 13686
_exptl_crystal_size_max 0.28
_exptl_crystal_size_mid 0.24
_exptl_crystal_size_min 0.18
_refine_diff_density_max 1.662
_refine_diff_density_min -0.769
_refine_diff_density_rms 0.285
_refine_ls_extinction_coef 0.000026(6)
_refine_ls_extinction_expression Fc^*^=kFc[1+0.001xFc^2^\l^3^/sin(2\q)]^-1/4^
_refine_ls_extinction_method SHELXL
_refine_ls_goodness_of_fit_ref 1.033
_refine_ls_hydrogen_treatment none
_refine_ls_matrix_type full
_refine_ls_number_parameters 144
_refine_ls_number_reflns 2851
_refine_ls_number_restraints 11
_refine_ls_restrained_S_all 1.031
_refine_ls_R_factor_all 0.1141
_refine_ls_R_factor_gt 0.0680
_refine_ls_shift/su_max 0.001
_refine_ls_shift/su_mean 0.000
_refine_ls_structure_factor_coef Fsqd
_refine_ls_weighting_details 'calc w=1/[\s^2^(Fo^2^)+(0.1313P)^2^+2572.4009P] where P=(Fo^2^+2Fc^2^)/3'
_refine_ls_weighting_scheme calc
_refine_ls_wR_factor_gt 0.2117
_refine_ls_wR_factor_ref 0.2945
_reflns_number_gt 1802
_reflns_number_total 2851
_reflns_threshold_expression >2sigma(I)
_cod_data_source_file ja203143q_si_002_09.cif
_cod_data_source_block OCF-5-ZnGaSnSeS-TMDP
_cod_depositor_comments
;
The following automatic conversions were performed:

'_exptl_crystal_density_meas' value 'none' was changed to '?' - the
value is perceived as not measured.

Automatic conversion script
Id: cif_fix_values 3008 2015-01-20 13:52:24Z robertas 
;
_cod_original_sg_symbol_H-M 'I 41/a c d'
_cod_database_code 4106301

loop_
_symmetry_equiv_pos_as_xyz
'x, y, z'
'-x+1/2, -y, z+1/2'
'-y+1/4, x+3/4, z+1/4'
'y+1/4, -x+1/4, z+3/4'
'-x+1/2, y, -z'
'x, -y, -z+1/2'
'y+1/4, x+3/4, -z+3/4'
'-y+1/4, -x+1/4, -z+1/4'
'x+1/2, y+1/2, z+1/2'
'-x+1, -y+1/2, z+1'
'-y+3/4, x+5/4, z+3/4'
'y+3/4, -x+3/4, z+5/4'
'-x+1, y+1/2, -z+1/2'
'x+1/2, -y+1/2, -z+1'
'y+3/4, x+5/4, -z+5/4'
'-y+3/4, -x+3/4, -z+3/4'
'-x, -y, -z'
'x-1/2, y, -z-1/2'
'y-1/4, -x-3/4, -z-1/4'
'-y-1/4, x-1/4, -z-3/4'
'x-1/2, -y, z'
'-x, y, z-1/2'
'-y-1/4, -x-3/4, z-3/4'
'y-1/4, x-1/4, z-1/4'
'-x+1/2, -y+1/2, -z+1/2'
'x, y+1/2, -z'
'y+1/4, -x-1/4, -z+1/4'
'-y+1/4, x+1/4, -z-1/4'
'x, -y+1/2, z+1/2'
'-x+1/2, y+1/2, z'
'-y+1/4, -x-1/4, z-1/4'
'y+1/4, x+1/4, z+1/4'

loop_
_atom_site_label
_atom_site_type_symbol
_atom_site_fract_x
_atom_site_fract_y
_atom_site_fract_z
_atom_site_U_iso_or_equiv
_atom_site_adp_type
_atom_site_occupancy
_atom_site_symmetry_multiplicity
_atom_site_calc_flag
_atom_site_refinement_flags
Ga1 Ga 0.68669(10) 0.10739(10) 0.02965(6) 0.0793(12) Uani 0.23(2) 1 d P
Sn1 Sn 0.68669(10) 0.10739(10) 0.02965(6) 0.0793(12) Uani 0.77(2) 1 d P
Ga2 Ga 0.67454(13) 0.21675(13) 0.09331(7) 0.0657(11) Uani 1 1 d .
Ga3 Ga 0.57682(13) 0.09005(13) 0.09348(7) 0.0654(11) Uani 1 1 d .
Ga4 Ga 0.56243(14) 0.20215(13) 0.02787(7) 0.0680(11) Uani 1 1 d .
Zn5 Zn 0.56265(12) 0.20190(13) 0.15705(7) 0.0582(11) Uani 1 1 d .
Se1 Se 0.7500 0.04531(19) 0.0000 0.095(2) Uani 1.03(2) 2 d SP
Se2 Se 0.74360(14) 0.17140(15) 0.06172(8) 0.0837(17) Uani 0.936(18) 1 d P
Se3 Se 0.63920(15) 0.03547(14) 0.06219(8) 0.0813(17) Uani 0.905(18) 1 d P
Se4 Se 0.62383(15) 0.15533(15) -0.00800(8) 0.0877(17) Uani 0.958(17) 1 d P
Se5 Se 0.63058(13) 0.14946(14) 0.12713(8) 0.0680(15) Uani 0.817(16) 1 d P
Se6 Se 0.52882(14) 0.02357(13) 0.12483(8) 0.0812(16) Uani 0.957(17) 1 d P
Se7 Se 0.61490(14) 0.26813(13) 0.05827(7) 0.0636(16) Uani 0.745(17) 1 d P
Se8 Se 0.51264(14) 0.13497(14) 0.05838(7) 0.0618(16) Uani 0.719(16) 1 d P
Se9 Se 0.5000 0.2500 -0.00634(10) 0.082(2) Uani 0.95(2) 2 d SP
Se10 Se 0.5000 0.2500 0.1250 0.032(4) Uani 0.00(2) 4 d SP
S1 S 0.7500 0.04531(19) 0.0000 0.095(2) Uani 0.00(2) 2 d SP
S2 S 0.74360(14) 0.17140(15) 0.06172(8) 0.0837(17) Uani 0.064(18) 1 d P
S3 S 0.63920(15) 0.03547(14) 0.06219(8) 0.0813(17) Uani 0.095(18) 1 d P
S4 S 0.62383(15) 0.15533(15) -0.00800(8) 0.0877(17) Uani 0.042(17) 1 d P
S5 S 0.63058(13) 0.14946(14) 0.12713(8) 0.0680(15) Uani 0.183(16) 1 d P
S6 S 0.52882(14) 0.02357(13) 0.12483(8) 0.0812(16) Uani 0.043(17) 1 d P
S7 S 0.61490(14) 0.26813(13) 0.05827(7) 0.0636(16) Uani 0.255(17) 1 d P
S8 S 0.51264(14) 0.13497(14) 0.05838(7) 0.0618(16) Uani 0.281(16) 1 d P
S9 S 0.5000 0.2500 -0.00634(10) 0.082(2) Uani 0.05(2) 2 d SP
S10 S 0.5000 0.2500 0.1250 0.032(4) Uani 1.00(2) 4 d SP

loop_
_atom_site_aniso_label
_atom_site_aniso_U_11
_atom_site_aniso_U_22
_atom_site_aniso_U_33
_atom_site_aniso_U_23
_atom_site_aniso_U_13
_atom_site_aniso_U_12
Ga1 0.087(2) 0.0716(18) 0.0791(19) -0.0088(13) 0.0241(14) -0.0041(13)
Sn1 0.087(2) 0.0716(18) 0.0791(19) -0.0088(13) 0.0241(14) -0.0041(13)
Ga2 0.065(2) 0.068(2) 0.064(2) -0.0092(16) 0.0099(16) -0.0022(16)
Ga3 0.073(2) 0.059(2) 0.064(2) -0.0004(16) 0.0145(17) -0.0033(16)
Ga4 0.082(2) 0.067(2) 0.056(2) -0.0045(16) 0.0105(17) -0.0085(17)
Zn5 0.059(2) 0.063(2) 0.053(2) 0.0006(16) 0.0019(15) 0.0021(16)
Se1 0.114(4) 0.067(3) 0.103(4) 0.000 0.045(3) 0.000
Se2 0.072(2) 0.089(3) 0.091(3) -0.016(2) 0.0226(19) 0.0002(18)
Se3 0.092(3) 0.064(2) 0.088(3) -0.0041(18) 0.033(2) -0.0011(18)
Se4 0.103(3) 0.094(3) 0.067(3) -0.0092(18) 0.0240(19) 0.003(2)
Se5 0.066(2) 0.070(2) 0.068(2) -0.0053(18) 0.0076(17) 0.0041(17)
Se6 0.090(3) 0.063(2) 0.091(3) 0.0077(18) 0.024(2) 0.0026(17)
Se7 0.070(3) 0.062(3) 0.058(2) -0.0051(17) 0.0092(17) -0.0081(17)
Se8 0.071(3) 0.058(2) 0.056(2) -0.0043(17) 0.0082(17) -0.0067(17)
Se9 0.102(4) 0.089(4) 0.055(3) 0.000 0.000 -0.003(3)
Se10 0.035(5) 0.035(5) 0.027(7) 0.000 0.000 0.000
S1 0.114(4) 0.067(3) 0.103(4) 0.000 0.045(3) 0.000
S2 0.072(2) 0.089(3) 0.091(3) -0.016(2) 0.0226(19) 0.0002(18)
S3 0.092(3) 0.064(2) 0.088(3) -0.0041(18) 0.033(2) -0.0011(18)
S4 0.103(3) 0.094(3) 0.067(3) -0.0092(18) 0.0240(19) 0.003(2)
S5 0.066(2) 0.070(2) 0.068(2) -0.0053(18) 0.0076(17) 0.0041(17)
S6 0.090(3) 0.063(2) 0.091(3) 0.0077(18) 0.024(2) 0.0026(17)
S7 0.070(3) 0.062(3) 0.058(2) -0.0051(17) 0.0092(17) -0.0081(17)
S8 0.071(3) 0.058(2) 0.056(2) -0.0043(17) 0.0082(17) -0.0067(17)
S9 0.102(4) 0.089(4) 0.055(3) 0.000 0.000 -0.003(3)
S10 0.035(5) 0.035(5) 0.027(7) 0.000 0.000 0.000

loop_
_atom_type_symbol
_atom_type_description
_atom_type_scat_dispersion_real
_atom_type_scat_dispersion_imag
_atom_type_scat_source
Ga Ga 0.2307 1.6083 'International Tables Vol C Tables 4.2.6.8 and 6.1.1.4'
Se Se -0.0929 2.2259 'International Tables Vol C Tables 4.2.6.8 and 6.1.1.4'
Zn Zn 0.2839 1.4301 'International Tables Vol C Tables 4.2.6.8 and 6.1.1.4'
S S 0.1246 0.1234 'International Tables Vol C Tables 4.2.6.8 and 6.1.1.4'
Sn Sn -0.6537 1.4246 'International Tables Vol C Tables 4.2.6.8 and 6.1.1.4'

loop_
_geom_angle_atom_site_label_1
_geom_angle_atom_site_label_2
_geom_angle_atom_site_label_3
_geom_angle
_geom_angle_site_symmetry_1
_geom_angle_site_symmetry_3
Se2 Ga1 Se1 108.05(13) . .
Se2 Ga1 Se4 113.37(15) . .
Se1 Ga1 Se4 109.86(11) . .
Se2 Ga1 Se3 113.17(14) . .
Se1 Ga1 Se3 97.95(14) . .
Se4 Ga1 Se3 113.20(15) . .
S6 Ga2 Se6 0.0(2) 20_656 20_656
S6 Ga2 Se2 103.54(16) 20_656 .
Se6 Ga2 Se2 103.54(16) 20_656 .
S6 Ga2 Se7 109.66(17) 20_656 .
Se6 Ga2 Se7 109.66(17) 20_656 .
Se2 Ga2 Se7 108.28(16) . .
S6 Ga2 Se5 109.09(16) 20_656 .
Se6 Ga2 Se5 109.09(16) 20_656 .
Se2 Ga2 Se5 109.00(17) . .
Se7 Ga2 Se5 116.48(17) . .
Se6 Ga3 Se3 103.83(16) . .
Se6 Ga3 Se5 109.96(17) . .
Se3 Ga3 Se5 108.22(17) . .
Se6 Ga3 Se8 109.32(17) . .
Se3 Ga3 Se8 108.53(16) . .
Se5 Ga3 Se8 116.24(17) . .
Se9 Ga4 Se8 109.52(16) . .
Se9 Ga4 Se4 103.94(16) . .
Se8 Ga4 Se4 109.14(17) . .
Se9 Ga4 Se7 109.44(15) . .
Se8 Ga4 Se7 115.46(16) . .
Se4 Ga4 Se7 108.70(17) . .
Se10 Zn5 S8 112.53(14) . 20_656
Se10 Zn5 Se8 112.53(14) . 20_656
S8 Zn5 Se8 0.00(17) 20_656 20_656
Se10 Zn5 Se5 113.54(14) . .
S8 Zn5 Se5 105.91(16) 20_656 .
Se8 Zn5 Se5 105.91(16) 20_656 .
Se10 Zn5 Se7 112.96(14) . 27_565
S8 Zn5 Se7 105.92(15) 20_656 27_565
Se8 Zn5 Se7 105.92(15) 20_656 27_565
Se5 Zn5 Se7 105.30(16) . 27_565
Se10 Zn5 S7 112.96(14) . 27_565
S8 Zn5 S7 105.92(15) 20_656 27_565
Se8 Zn5 S7 105.92(15) 20_656 27_565
Se5 Zn5 S7 105.30(16) . 27_565
Se7 Zn5 S7 0.0(2) 27_565 27_565
Ga1 Se1 Sn1 105.52(19) . 5_655
Ga1 Se1 Ga1 105.52(19) . 5_655
Sn1 Se1 Ga1 0.00(15) 5_655 5_655
Ga2 Se2 Ga1 101.60(15) . .
Ga3 Se3 Ga1 101.96(15) . .
Ga4 Se4 Ga1 101.41(15) . .
Ga3 Se5 Ga2 107.15(17) . .
Ga3 Se5 Zn5 104.61(16) . .
Ga2 Se5 Zn5 104.60(16) . .
Ga2 Se6 Ga3 105.33(16) 27_565 .
Ga4 Se7 Ga2 107.41(16) . .
Ga4 Se7 Zn5 105.21(16) . 20_656
Ga2 Se7 Zn5 105.04(15) . 20_656
Ga4 Se8 Ga3 108.14(17) . .
Ga4 Se8 Zn5 105.76(16) . 27_565
Ga3 Se8 Zn5 105.00(15) . 27_565
Ga4 Se9 Ga4 105.8(2) 10_554 .
Zn5 Se10 Zn5 109.43(7) 10_554 27_565
Zn5 Se10 Zn5 109.55(14) 10_554 .
Zn5 Se10 Zn5 109.43(7) 27_565 .
Zn5 Se10 Zn5 109.43(7) 10_554 20_656
Zn5 Se10 Zn5 109.55(14) 27_565 20_656
Zn5 Se10 Zn5 109.43(7) . 20_656

loop_
_geom_bond_atom_site_label_1
_geom_bond_atom_site_label_2
_geom_bond_distance
_geom_bond_site_symmetry_2
Ga1 Se2 2.465(4) .
Ga1 Se1 2.474(3) .
Ga1 Se4 2.476(4) .
Ga1 Se3 2.487(4) .
Ga2 S6 2.365(4) 20_656
Ga2 Se6 2.365(4) 20_656
Ga2 Se2 2.393(4) .
Ga2 Se7 2.401(5) .
Ga2 Se5 2.403(4) .
Ga3 Se6 2.375(4) .
Ga3 Se3 2.392(4) .
Ga3 Se5 2.393(4) .
Ga3 Se8 2.396(5) .
Ga4 Se9 2.379(4) .
Ga4 Se8 2.389(4) .
Ga4 Se4 2.394(4) .
Ga4 Se7 2.400(4) .
Zn5 Se10 2.332(3) .
Zn5 S8 2.418(4) 20_656
Zn5 Se8 2.418(4) 20_656
Zn5 Se5 2.421(4) .
Zn5 Se7 2.422(4) 27_565
Zn5 S7 2.422(4) 27_565
Se1 Sn1 2.474(3) 5_655
Se1 Ga1 2.474(3) 5_655
Se6 Ga2 2.365(4) 27_565
Se7 Zn5 2.422(4) 20_656
Se8 Zn5 2.418(4) 27_565
Se9 Ga4 2.379(4) 10_554
Se10 Zn5 2.332(3) 10_554
Se10 Zn5 2.332(3) 27_565
Se10 Zn5 2.332(3) 20_656
